data_2016714
loop_
_publ_author_name
'Lutz, Martin'
'Schreurs, Antoine M. M.'

_publ_section_title
;
 Was Bijvoet right? Sodium rubidium (+)-tartrate tetrahydrate revisited
;
_journal_coeditor_code GD3231
_journal_issue 8
_journal_name_full 'Acta Crystallographica Section C'
_journal_page_first m296
_journal_page_last m299
_journal_paper_doi 10.1107/S0108270108022415
_journal_volume 64
_journal_year 2008
_chemical_formula_iupac 'Na +, Rb +, C4 H4 O6 2-, 4H2 O1'
_chemical_formula_moiety 'Na +, Rb +, C4 H4 O6 2-, 4(H2 O1)'
_chemical_formula_sum 'C4 H12 Na O10 Rb'
_chemical_formula_weight 328.60
_chemical_name_systematic
;
Rubidium sodium  (+)-(2R,3R)-tartrate tetrahydrate
;
_space_group_IT_number 18
_symmetry_cell_setting orthorhombic
_symmetry_space_group_name_Hall 'P 2 2ab'
_symmetry_space_group_name_H-M 'P 21 21 2'
_atom_sites_solution_hydrogens difmap
_atom_sites_solution_primary direct
_atom_sites_solution_secondary difmap
_audit_creation_method SHELXL-97
_cell_angle_alpha 90.00
_cell_angle_beta 90.00
_cell_angle_gamma 90.00
_cell_formula_units_Z 4
_cell_length_a 11.9764(4)
_cell_length_b 14.3836(3)
_cell_length_c 6.22447(16)
_cell_measurement_reflns_used 2726
_cell_measurement_temperature 150(2)
_cell_measurement_theta_max 27.49
_cell_measurement_theta_min 2.21
_cell_volume 1072.25(5)
_computing_cell_refinement 'PEAKREF (Schreurs, 2008)'
_computing_data_collection 'COLLECT (Nonius, 1999)'
_computing_data_reduction 'EVAL15 (Xian <i>et al.</i>,  2006)'
_computing_molecular_graphics 'PLATON (Spek, 2003) and DRAWxtl (Finger <i>et al.</i>,  2007)'
_computing_publication_material 'SHELXL97 (Sheldrick, 2008)'
_computing_structure_refinement 'SHELXL97 (Sheldrick, 2008)'
_computing_structure_solution 'initial coordinates taken from the literature (Peerdeman, 1955)'
_diffrn_ambient_temperature 150(2)
_diffrn_measured_fraction_theta_full 1.000
_diffrn_measured_fraction_theta_max 1.000
_diffrn_measurement_device_type 'Nonius KappaCCD'
_diffrn_measurement_method '\f and \w'
_diffrn_radiation_monochromator graphite
_diffrn_radiation_source 'rotating anode'
_diffrn_radiation_type MoK\a
_diffrn_radiation_wavelength 0.71073
_diffrn_reflns_av_R_equivalents 0.0341
_diffrn_reflns_av_sigmaI/netI 0.0228
_diffrn_reflns_limit_h_max 15
_diffrn_reflns_limit_h_min -15
_diffrn_reflns_limit_k_max 18
_diffrn_reflns_limit_k_min -18
_diffrn_reflns_limit_l_max 8
_diffrn_reflns_limit_l_min -8
_diffrn_reflns_number 15473
_diffrn_reflns_theta_full 27.50
_diffrn_reflns_theta_max 27.50
_diffrn_reflns_theta_min 2.21
_exptl_absorpt_coefficient_mu 4.698
_exptl_absorpt_correction_T_max 0.8621
_exptl_absorpt_correction_T_min 0.1605
_exptl_absorpt_correction_type multi-scan
_exptl_absorpt_process_details '(SADABS; Sheldrick, 2002)'
_exptl_crystal_colour colourless
_exptl_crystal_density_diffrn 2.036
_exptl_crystal_density_method 'not measured'
_exptl_crystal_description 'irregular plate'
_exptl_crystal_F_000 656
_exptl_crystal_size_max 0.39
_exptl_crystal_size_mid 0.19
_exptl_crystal_size_min 0.03
_refine_diff_density_max 0.279
_refine_diff_density_min -0.280
_refine_ls_abs_structure_details 'Flack (1983), 1023 Bijvoet pairs'
_refine_ls_abs_structure_Flack -0.007(6)
_refine_ls_extinction_method none
_refine_ls_goodness_of_fit_ref 1.038
_refine_ls_hydrogen_treatment mixed
_refine_ls_matrix_type full
_refine_ls_number_parameters 187
_refine_ls_number_reflns 2477
_refine_ls_number_restraints 0
_refine_ls_restrained_S_all 1.038
_refine_ls_R_factor_all 0.0229
_refine_ls_R_factor_gt 0.0188
_refine_ls_shift/su_max 0.001
_refine_ls_shift/su_mean 0.000
_refine_ls_structure_factor_coef Fsqd
_refine_ls_weighting_details 'calc w=1/[\s^2^(Fo^2^)+(0.0151P)^2^+0.5434P] where P=(Fo^2^+2Fc^2^)/3'
_refine_ls_weighting_scheme calc
_refine_ls_wR_factor_gt 0.0397
_refine_ls_wR_factor_ref 0.0410
_reflns_number_gt 2305
_reflns_number_total 2477
_reflns_threshold_expression I>2\s(I)
_cod_data_source_file gd3231.cif
_cod_data_source_block I
_cod_database_code 2016714
_cod_database_fobs_code 2016714

loop_
_symmetry_equiv_pos_as_xyz
'x, y, z'
'-x, -y, z'
'x+1/2, -y+1/2, -z'
'-x+1/2, y+1/2, -z'

loop_
_atom_site_type_symbol
_atom_site_label
_atom_site_fract_x
_atom_site_fract_y
_atom_site_fract_z
_atom_site_U_iso_or_equiv
_atom_site_adp_type
_atom_site_calc_flag
_atom_site_refinement_flags
_atom_site_occupancy
O O1 0.62309(12) 0.61037(9) 0.3530(2) 0.0132(3) Uani d . 1
O O2 0.71219(13) 0.70248(10) 0.1174(2) 0.0161(3) Uani d . 1
O O3 0.73257(13) 0.90587(10) 0.8184(2) 0.0195(3) Uani d . 1
O O4 0.55442(12) 0.85880(10) 0.8419(2) 0.0178(3) Uani d . 1
O O5 0.67086(13) 0.85670(10) 0.3246(3) 0.0142(3) Uani d . 1
H H5 0.697(2) 0.8382(19) 0.216(5) 0.030(8) Uiso d . 1
O O6 0.79937(13) 0.74861(11) 0.6323(3) 0.0143(3) Uani d . 1
H H6 0.827(2) 0.791(2) 0.601(5) 0.024(9) Uiso d . 1
C C1 0.65767(17) 0.68816(14) 0.2855(3) 0.0112(4) Uani d . 1
C C2 0.63068(17) 0.77359(13) 0.4235(3) 0.0109(4) Uani d . 1
H H2 0.5478 0.7751 0.4281 0.050 Uiso d . 1
C C3 0.68253(17) 0.76371(13) 0.6467(3) 0.0116(4) Uani d . 1
H H3 0.6458 0.7140 0.7148 0.050 Uiso d . 1
C C4 0.65413(18) 0.85017(14) 0.7817(3) 0.0144(4) Uani d . 1
Na Na1 0.73182(6) 0.49322(7) 0.51534(12) 0.01375(16) Uani d . 1
O O7 0.89274(14) 0.58484(11) 0.4701(3) 0.0182(3) Uani d . 1
H H7A 0.931(2) 0.5952(18) 0.364(5) 0.022(7) Uiso d . 1
H H7B 0.868(3) 0.636(2) 0.520(6) 0.063(12) Uiso d . 1
O O8 0.25734(14) 0.45859(13) -0.1204(3) 0.0196(3) Uani d . 1
H H8A 0.241(2) 0.503(3) -0.016(5) 0.045(8) Uiso d . 1
H H8B 0.260(2) 0.411(2) -0.057(5) 0.033(9) Uiso d . 1
O O9 0.55972(16) 0.30150(14) -0.0430(3) 0.0264(4) Uani d . 1
H H9A 0.528(3) 0.244(2) -0.076(5) 0.062(11) Uiso d . 1
H H9B 0.614(3) 0.284(2) 0.008(5) 0.036(9) Uiso d . 1
O O10 0.57615(14) 0.39448(12) 0.5686(3) 0.0221(4) Uani d . 1
H H10A 0.505(3) 0.3934(19) 0.515(4) 0.040(8) Uiso d . 1
H H10B 0.573(2) 0.364(2) 0.668(5) 0.035(9) Uiso d . 1
Rb Rb1 0.5000 0.5000 0.03657(4) 0.02204(7) Uani d S 1
Rb Rb2 0.5000 1.0000 0.15972(4) 0.01560(6) Uani d S 1

loop_
_atom_site_aniso_label
_atom_site_aniso_U_11
_atom_site_aniso_U_22
_atom_site_aniso_U_33
_atom_site_aniso_U_12
_atom_site_aniso_U_13
_atom_site_aniso_U_23
O1 0.0151(7) 0.0105(7) 0.0141(7) -0.0005(6) -0.0021(6) -0.0006(6)
O2 0.0212(8) 0.0156(7) 0.0116(7) 0.0012(6) 0.0033(6) -0.0013(6)
O3 0.0276(9) 0.0154(7) 0.0157(8) -0.0048(6) 0.0004(7) -0.0039(6)
O4 0.0183(8) 0.0209(8) 0.0143(7) 0.0049(6) 0.0005(6) -0.0036(7)
O5 0.0229(8) 0.0094(7) 0.0101(7) 0.0000(6) 0.0003(7) 0.0008(6)
O6 0.0145(8) 0.0125(8) 0.0160(8) 0.0018(6) -0.0014(7) 0.0007(6)
C1 0.0110(10) 0.0123(10) 0.0103(10) 0.0015(8) -0.0033(8) 0.0000(8)
C2 0.0128(10) 0.0081(9) 0.0117(10) 0.0001(8) -0.0004(8) -0.0008(8)
C3 0.0148(10) 0.0098(9) 0.0100(9) 0.0002(7) 0.0002(8) 0.0014(8)
C4 0.0227(11) 0.0128(10) 0.0079(9) 0.0034(9) -0.0021(9) 0.0012(8)
Na1 0.0149(4) 0.0119(4) 0.0145(3) -0.0002(4) -0.0005(3) 0.0012(4)
O7 0.0170(8) 0.0173(9) 0.0204(9) 0.0004(6) 0.0046(7) 0.0022(7)
O8 0.0327(10) 0.0132(8) 0.0130(8) 0.0021(7) -0.0010(7) -0.0003(7)
O9 0.0200(9) 0.0304(10) 0.0289(10) 0.0000(8) -0.0071(8) 0.0043(8)
O10 0.0145(8) 0.0251(9) 0.0267(9) -0.0049(7) -0.0027(7) 0.0055(8)
Rb1 0.02587(15) 0.02194(14) 0.01832(13) -0.01043(17) 0.000 0.000
Rb2 0.01649(12) 0.01638(12) 0.01392(11) 0.00254(15) 0.000 0.000

loop_
_atom_type_symbol
_atom_type_description
_atom_type_scat_dispersion_real
_atom_type_scat_dispersion_imag
_atom_type_scat_source
C C 0.0033 0.0016 'International Tables Vol C Tables 4.2.6.8 and 6.1.1.4'
H H 0.0000 0.0000 'International Tables Vol C Tables 4.2.6.8 and 6.1.1.4'
Na Na 0.0362 0.0249 'International Tables Vol C Tables 4.2.6.8 and 6.1.1.4'
O O 0.0106 0.0060 'International Tables Vol C Tables 4.2.6.8 and 6.1.1.4'
Rb Rb -0.9393 2.9676 'International Tables Vol C Tables 4.2.6.8 and 6.1.1.4'

loop_
_geom_angle_atom_site_label_1
_geom_angle_atom_site_label_2
_geom_angle_atom_site_label_3
_geom_angle_site_symmetry_1
_geom_angle_site_symmetry_3
_geom_angle
C1 O1 Na1 . . 126.44(13)
C1 O1 Rb1 . . 114.90(13)
Na1 O1 Rb1 . . 100.31(5)
C4 O3 Na1 . 4_656 107.56(13)
C4 O3 Rb1 . 3_566 162.40(13)
Na1 O3 Rb1 4_656 3_566 82.27(5)
C4 O4 Rb2 . 1_556 118.96(13)
C2 O5 Na1 . 4_656 130.17(12)
C2 O5 Rb2 . . 118.67(11)
Na1 O5 Rb2 4_656 . 85.22(5)
C2 O5 H5 . . 103(2)
Na1 O5 H5 4_656 . 115(2)
Rb2 O5 H5 . . 102(2)
C3 O6 H6 . . 109(2)
O2 C1 O1 . . 126.49(19)
O2 C1 C2 . . 116.53(18)
O1 C1 C2 . . 116.99(18)
O5 C2 C3 . . 109.43(16)
O5 C2 C1 . . 111.00(16)
C3 C2 C1 . . 110.42(16)
O5 C2 H2 . . 109.3
C3 C2 H2 . . 112.4
C1 C2 H2 . . 104.1
O6 C3 C2 . . 110.93(17)
O6 C3 C4 . . 112.10(17)
C2 C3 C4 . . 109.36(16)
O6 C3 H3 . . 111.9
C2 C3 H3 . . 106.9
C4 C3 H3 . . 105.4
O3 C4 O4 . . 126.40(19)
O3 C4 C3 . . 116.71(18)
O4 C4 C3 . . 116.89(18)
O7 Na1 O1 . . 90.04(6)
O7 Na1 O10 . . 176.86(8)
O1 Na1 O10 . . 93.09(6)
O7 Na1 O8 . 2_666 84.60(6)
O1 Na1 O8 . 2_666 103.35(7)
O10 Na1 O8 . 2_666 94.85(7)
O7 Na1 O3 . 4_646 92.46(6)
O1 Na1 O3 . 4_646 95.66(6)
O10 Na1 O3 . 4_646 87.05(7)
O8 Na1 O3 2_666 4_646 160.75(7)
O7 Na1 O5 . 4_646 96.10(6)
O1 Na1 O5 . 4_646 173.37(6)
O10 Na1 O5 . 4_646 80.77(6)
O8 Na1 O5 2_666 4_646 79.79(6)
O3 Na1 O5 4_646 4_646 81.62(6)
O7 Na1 Rb2 . 3_566 49.92(4)
O1 Na1 Rb2 . 3_566 132.63(5)
O10 Na1 Rb2 . 3_566 127.38(6)
O8 Na1 Rb2 2_666 3_566 55.78(4)
O3 Na1 Rb2 4_646 3_566 108.40(5)
O5 Na1 Rb2 4_646 3_566 53.95(4)
C4 Na1 Rb2 4_646 3_566 87.82(4)
O7 Na1 Rb1 . . 117.22(5)
O1 Na1 Rb1 . . 45.00(4)
O10 Na1 Rb1 . . 65.17(5)
O8 Na1 Rb1 2_666 . 136.78(5)
O3 Na1 Rb1 4_646 . 60.90(4)
O5 Na1 Rb1 4_646 . 129.06(5)
C4 Na1 Rb1 4_646 . 83.07(4)
Rb2 Na1 Rb1 3_566 . 164.90(2)
O7 Na1 Rb1 . 1_556 127.65(5)
O1 Na1 Rb1 . 1_556 87.15(4)
O10 Na1 Rb1 . 1_556 52.80(5)
O8 Na1 Rb1 2_666 1_556 45.86(4)
O3 Na1 Rb1 4_646 1_556 139.84(5)
O5 Na1 Rb1 4_646 1_556 91.05(4)
C4 Na1 Rb1 4_646 1_556 139.31(5)
Rb2 Na1 Rb1 3_566 1_556 98.316(16)
Rb1 Na1 Rb1 . 1_556 96.438(16)
Na1 O7 Rb2 . 3_566 91.83(6)
Na1 O7 H7A . . 131.2(19)
Rb2 O7 H7A 3_566 . 117.9(19)
Na1 O7 H7B . . 99(2)
Rb2 O7 H7B 3_566 . 103(2)
H7A O7 H7B . . 110(3)
Na1 O8 Rb1 2_664 . 101.08(6)
Na1 O8 Rb2 2_664 3_465 85.65(5)
Rb1 O8 Rb2 . 3_465 154.03(6)
Na1 O8 H8A 2_664 . 118(2)
Rb1 O8 H8A . . 81.2(17)
Rb2 O8 H8A 3_465 . 73.7(17)
Na1 O8 H8B 2_664 . 137(2)
Rb1 O8 H8B . . 89(2)
Rb2 O8 H8B 3_465 . 104(2)
H8A O8 H8B . . 105(3)
Rb1 O9 H9A . . 142(2)
Rb1 O9 H9B . . 117(2)
H9A O9 H9B . . 98(3)
Na1 O10 Rb1 . 1_556 93.63(6)
Na1 O10 H10A . . 133.9(17)
Rb1 O10 H10A 1_556 . 94.0(17)
Na1 O10 H10B . . 120(2)
Rb1 O10 H10B 1_556 . 64(2)
H10A O10 H10B . . 104(3)
O1 Rb1 O1 . 2_665 95.45(6)
O1 Rb1 O9 . . 120.64(5)
O1 Rb1 O9 2_665 . 73.36(5)
O9 Rb1 O9 . 2_665 160.89(7)
O1 Rb1 O8 . . 141.48(4)
O1 Rb1 O8 2_665 . 68.81(4)
O9 Rb1 O8 . . 89.35(5)
O9 Rb1 O8 2_665 . 84.70(5)
O8 Rb1 O8 . 2_665 143.53(6)
O1 Rb1 O10 . 1_554 132.96(4)
O1 Rb1 O10 2_665 1_554 117.91(4)
O9 Rb1 O10 . 1_554 50.82(5)
O9 Rb1 O10 2_665 1_554 110.38(5)
O8 Rb1 O10 . 1_554 84.07(4)
O8 Rb1 O10 2_665 1_554 64.44(4)
O1 Rb1 O10 2_665 2_664 132.96(4)
O8 Rb1 O10 . 2_664 64.44(4)
O10 Rb1 O10 1_554 2_664 62.59(6)
O1 Rb1 O3 . 4_646 65.57(4)
O1 Rb1 O3 2_665 4_646 94.33(4)
O9 Rb1 O3 . 4_646 57.83(5)
O9 Rb1 O3 2_665 4_646 128.01(5)
O8 Rb1 O3 . 4_646 146.75(4)
O8 Rb1 O3 2_665 4_646 47.24(4)
O10 Rb1 O3 1_554 4_646 78.96(4)
O10 Rb1 O3 2_664 4_646 128.40(4)
O1 Rb1 O3 . 3_466 94.33(4)
O1 Rb1 O3 2_665 3_466 65.57(4)
O9 Rb1 O3 . 3_466 128.01(4)
O9 Rb1 O3 2_665 3_466 57.83(5)
O8 Rb1 O3 . 3_466 47.24(4)
O8 Rb1 O3 2_665 3_466 146.75(4)
O10 Rb1 O3 1_554 3_466 128.40(4)
O10 Rb1 O3 2_664 3_466 78.96(4)
O3 Rb1 O3 4_646 3_466 150.88(5)
O7 Rb2 O7 4_656 3_466 75.12(7)
O7 Rb2 O4 4_656 1_554 137.15(4)
O7 Rb2 O4 3_466 1_554 110.18(5)
O7 Rb2 O4 4_656 2_674 110.18(5)
O7 Rb2 O4 3_466 2_674 137.15(4)
O4 Rb2 O4 1_554 2_674 94.32(6)
O7 Rb2 O5 4_656 . 73.93(4)
O7 Rb2 O5 3_466 . 75.44(4)
O4 Rb2 O5 1_554 . 67.08(4)
O4 Rb2 O5 2_674 . 147.41(4)
O7 Rb2 O5 4_656 2_675 75.44(4)
O7 Rb2 O5 3_466 2_675 73.93(4)
O4 Rb2 O5 1_554 2_675 147.41(4)
O4 Rb2 O5 2_674 2_675 67.08(4)
O5 Rb2 O5 . 2_675 141.08(6)
O7 Rb2 O8 4_656 4 125.00(5)
O7 Rb2 O8 3_466 4 63.23(4)
O4 Rb2 O8 1_554 4 91.97(4)
O4 Rb2 O8 2_674 4 81.95(4)
O5 Rb2 O8 . 4 123.34(4)
O5 Rb2 O8 2_675 4 60.15(4)
O7 Rb2 O8 4_656 3_565 63.23(4)
O7 Rb2 O8 3_466 3_565 125.00(5)
O4 Rb2 O8 1_554 3_565 81.95(4)
O4 Rb2 O8 2_674 3_565 91.97(4)
O5 Rb2 O8 . 3_565 60.15(4)
O5 Rb2 O8 2_675 3_565 123.34(4)
O8 Rb2 O8 4 3_565 171.09(6)
O7 Rb2 Na1 4_656 4_656 38.25(3)
O7 Rb2 Na1 3_466 4_656 86.61(4)
O4 Rb2 Na1 1_554 4_656 98.90(3)
O4 Rb2 Na1 2_674 4_656 124.73(3)
O5 Rb2 Na1 . 4_656 40.83(3)
O5 Rb2 Na1 2_675 4_656 113.68(3)
O8 Rb2 Na1 4 4_656 149.83(3)
O8 Rb2 Na1 3_565 4_656 38.57(3)
C4 Rb2 Na1 1_554 4_656 84.34(4)
C4 Rb2 Na1 2_674 4_656 141.14(4)
O7 Rb2 Na1 4_656 3_466 86.61(4)
O7 Rb2 Na1 3_466 3_466 38.25(3)
O4 Rb2 Na1 1_554 3_466 124.73(3)
O4 Rb2 Na1 2_674 3_466 98.90(3)
O5 Rb2 Na1 . 3_466 113.68(3)
O5 Rb2 Na1 2_675 3_466 40.83(3)
O8 Rb2 Na1 4 3_466 38.57(3)
O8 Rb2 Na1 3_565 3_466 149.83(3)
C4 Rb2 Na1 1_554 3_466 141.14(4)
C4 Rb2 Na1 2_674 3_466 84.34(4)
Na1 Rb2 Na1 4_656 3_466 115.62(2)

loop_
_geom_bond_atom_site_label_1
_geom_bond_atom_site_label_2
_geom_bond_site_symmetry_2
_geom_bond_distance
_geom_bond_publ_flag
O1 Rb1 . 2.9279(14) yes
O8 Rb1 . 3.1235(17) yes
O9 Rb1 . 2.9848(19) yes
O4 Rb2 1_556 2.9090(15) yes
O5 Rb2 . 3.0804(15) yes
O7 Rb2 3_566 2.9067(16) yes
O8 Rb2 3_465 3.1485(17) yes
Na1 O1 . 2.3571(16) yes
Na1 O3 4_646 2.4646(17) yes
Na1 O5 4_646 2.4914(18) yes
Na1 O7 . 2.3517(18) yes
Na1 O8 2_666 2.3742(18) yes
Na1 O10 . 2.3670(19) yes
O1 C1 . 1.265(2) ?
O2 C1 . 1.250(3) ?
O3 C4 . 1.256(3) ?
O3 Na1 4_656 2.4646(17) ?
O3 Rb1 3_566 3.5926(15) ?
O4 C4 . 1.258(3) ?
O5 C2 . 1.428(2) ?
O5 Na1 4_656 2.4914(18) ?
O5 H5 . 0.79(3) ?
O6 C3 . 1.419(3) ?
O6 H6 . 0.72(3) ?
C1 C2 . 1.534(3) ?
C2 C3 . 1.529(3) ?
C2 H2 . 0.9932 ?
C3 C4 . 1.539(3) ?
C3 H3 . 0.9403 ?
Na1 Rb2 3_566 3.7969(7) ?
Na1 Rb1 . 4.0741(8) ?
Na1 Rb1 1_556 4.2713(8) ?
O7 H7A . 0.82(3) ?
O7 H7B . 0.86(4) ?
O8 Na1 2_664 2.3742(18) ?
O8 H8A . 0.93(4) ?
O8 H8B . 0.79(3) ?
O9 H9A . 0.93(3) ?
O9 H9B . 0.76(3) ?
O10 Rb1 1_556 3.4089(19) ?
O10 H10A . 0.91(3) ?
O10 H10B . 0.76(3) ?
Rb1 O10 1_554 3.4089(19) ?
Rb1 O3 4_646 3.5926(16) ?
Rb2 O7 4_656 2.9067(17) ?
Rb2 O4 1_554 2.9090(15) ?
Rb2 O5 2_675 3.0804(15) ?
Rb2 O8 4 3.1485(17) ?
Rb2 Na1 4_656 3.7969(8) ?

loop_
_geom_hbond_atom_site_label_D
_geom_hbond_atom_site_label_H
_geom_hbond_atom_site_label_A
_geom_hbond_site_symmetry_A
_geom_hbond_distance_DH
_geom_hbond_distance_HA
_geom_hbond_distance_DA
_geom_hbond_angle_DHA
O5 H5 O2 . 0.79(3) 2.05(3) 2.613(2) 128(3)
O6 H6 O10 4_656 0.72(3) 2.16(3) 2.861(3) 164(3)
O7 H7A O4 3_566 0.82(3) 2.07(3) 2.860(2) 164(3)
O7 H7B O6 . 0.86(4) 1.94(4) 2.796(2) 176(3)
O8 H8A O3 3_466 0.93(4) 1.80(4) 2.725(2) 171(3)
O8 H8B O2 2_665 0.79(3) 1.99(3) 2.774(2) 171(3)
O9 H9A O4 2_664 0.93(3) 1.85(3) 2.774(2) 171(3)
O9 H9B O2 4_645 0.76(3) 2.52(3) 3.115(2) 136(3)
O9 H9B O6 4_646 0.76(3) 2.52(3) 3.156(2) 142(3)
O10 H10A O1 2_665 0.91(3) 1.84(3) 2.739(2) 168(2)
O10 H10B O9 1_556 0.76(3) 2.02(3) 2.770(3) 170(3)

loop_
_geom_torsion_atom_site_label_1
_geom_torsion_atom_site_label_2
_geom_torsion_atom_site_label_3
_geom_torsion_atom_site_label_4
_geom_torsion_site_symmetry_1
_geom_torsion_site_symmetry_4
_geom_torsion
Na1 O1 C1 O2 . . 75.2(3)
Rb1 O1 C1 O2 . . -50.8(2)
Na1 O1 C1 C2 . . -104.51(18)
Rb1 O1 C1 C2 . . 129.48(15)
Na1 O5 C2 C3 4_656 . -15.3(2)
Rb2 O5 C2 C3 . . -125.06(13)
Na1 O5 C2 C1 4_656 . -137.47(14)
Rb2 O5 C2 C1 . . 112.81(15)
O2 C1 C2 O5 . . 2.4(2)
O1 C1 C2 O5 . . -177.82(16)
O2 C1 C2 C3 . . -119.11(19)
O1 C1 C2 C3 . . 60.6(2)
O5 C2 C3 O6 . . -66.6(2)
C1 C2 C3 O6 . . 55.9(2)
O5 C2 C3 C4 . . 57.6(2)
C1 C2 C3 C4 . . -179.95(17)
Na1 O3 C4 O4 4_656 . -104.0(2)
Rb1 O3 C4 O4 3_566 . 133.9(4)
Na1 O3 C4 C3 4_656 . 74.88(18)
Rb1 O3 C4 C3 3_566 . -47.2(5)
Rb2 O4 C4 O3 1_556 . -12.1(3)
Rb2 O4 C4 C3 1_556 . 168.99(12)
O6 C3 C4 O3 . . 15.4(3)
C2 C3 C4 O3 . . -108.0(2)
O6 C3 C4 O4 . . -165.54(18)
C2 C3 C4 O4 . . 71.0(2)
C1 O1 Na1 O7 . . -1.52(17)
Rb1 O1 Na1 O7 . . 130.26(6)
C1 O1 Na1 O10 . . 178.67(17)
Rb1 O1 Na1 O10 . . -49.55(7)
C1 O1 Na1 O8 . 2_666 82.94(17)
Rb1 O1 Na1 O8 . 2_666 -145.28(5)
C1 O1 Na1 O3 . 4_646 -93.99(17)
Rb1 O1 Na1 O3 . 4_646 37.78(6)
C1 O1 Na1 Rb2 . 3_566 27.50(19)
Rb1 O1 Na1 Rb2 . 3_566 159.28(3)
C1 O1 Na1 Rb1 . . -131.77(18)
C1 O1 Na1 Rb1 . 1_556 126.19(16)
Rb1 O1 Na1 Rb1 . 1_556 -102.04(4)
O1 Na1 O7 Rb2 . 3_566 152.20(5)
O8 Na1 O7 Rb2 2_666 3_566 48.79(6)
O3 Na1 O7 Rb2 4_646 3_566 -112.13(5)
O5 Na1 O7 Rb2 4_646 3_566 -30.30(6)
C4 Na1 O7 Rb2 4_646 3_566 -90.08(6)
Rb1 Na1 O7 Rb2 . 3_566 -170.44(3)
Rb1 Na1 O7 Rb2 1_556 3_566 65.77(7)
O1 Na1 O10 Rb1 . 1_556 -84.06(6)
O8 Na1 O10 Rb1 2_666 1_556 19.63(6)
O3 Na1 O10 Rb1 4_646 1_556 -179.58(5)
O5 Na1 O10 Rb1 4_646 1_556 98.44(5)
C4 Na1 O10 Rb1 4_646 1_556 158.10(5)
Rb2 Na1 O10 Rb1 3_566 1_556 69.42(7)
Rb1 Na1 O10 Rb1 . 1_556 -120.42(5)
C1 O1 Rb1 O1 . 2_665 -156.47(14)
Na1 O1 Rb1 O1 . 2_665 64.94(4)
C1 O1 Rb1 O9 . . 129.66(13)
Na1 O1 Rb1 O9 . . -8.93(8)
C1 O1 Rb1 O9 . 2_665 -36.09(13)
Na1 O1 Rb1 O9 . 2_665 -174.67(7)
C1 O1 Rb1 O8 . . -94.06(14)
Na1 O1 Rb1 O8 . . 127.36(6)
C1 O1 Rb1 O8 . 2_665 59.83(13)
Na1 O1 Rb1 O8 . 2_665 -78.76(6)
C1 O1 Rb1 O10 . 1_554 66.52(14)
Na1 O1 Rb1 O10 . 1_554 -72.07(7)
C1 O1 Rb1 O10 . 2_664 -10.86(14)
Na1 O1 Rb1 O10 . 2_664 -149.44(5)
C1 O1 Rb1 O3 . 4_646 111.24(13)
Na1 O1 Rb1 O3 . 4_646 -27.35(4)
C1 O1 Rb1 O3 . 3_466 -90.65(13)
Na1 O1 Rb1 O3 . 3_466 130.77(5)
Na1 O8 Rb1 O1 2_664 . 120.05(7)
Rb2 O8 Rb1 O1 3_465 . 17.02(18)
Na1 O8 Rb1 O1 2_664 2_665 -168.81(7)
Rb2 O8 Rb1 O1 3_465 2_665 88.15(14)
Na1 O8 Rb1 O9 2_664 . -96.43(7)
Rb2 O8 Rb1 O9 3_465 . 160.53(14)
Na1 O8 Rb1 O9 2_664 2_665 65.39(7)
Rb2 O8 Rb1 O9 3_465 2_665 -37.65(14)
Na1 O8 Rb1 O8 2_664 2_665 -16.28(5)
Rb2 O8 Rb1 O8 3_465 2_665 -119.31(14)
Na1 O8 Rb1 O10 2_664 1_554 -45.78(6)
Rb2 O8 Rb1 O10 3_465 1_554 -148.82(14)
Na1 O8 Rb1 O10 2_664 2_664 16.61(6)
Rb2 O8 Rb1 O10 3_465 2_664 -86.43(14)
Na1 O8 Rb1 O3 2_664 4_646 -105.14(8)
Rb2 O8 Rb1 O3 3_465 4_646 151.82(11)
Na1 O8 Rb1 O3 2_664 3_466 115.42(8)
Rb2 O8 Rb1 O3 3_465 3_466 12.38(11)
O2 C1 Rb1 O1 . . 141.4(2)
C2 C1 Rb1 O1 . . -85.2(2)
O2 C1 Rb1 O1 . 2_665 166.84(11)
O1 C1 Rb1 O1 . 2_665 25.41(16)
C2 C1 Rb1 O1 . 2_665 -59.80(19)
O2 C1 Rb1 O9 . . 80.00(13)
O1 C1 Rb1 O9 . . -61.42(15)
C2 C1 Rb1 O9 . . -146.63(17)
O2 C1 Rb1 O9 . 2_665 -79.77(12)
O1 C1 Rb1 O9 . 2_665 138.81(15)
C2 C1 Rb1 O9 . 2_665 53.60(18)
O2 C1 Rb1 O8 . . -110.36(12)
O1 C1 Rb1 O8 . . 108.21(13)
C2 C1 Rb1 O8 . . 23.0(2)
O2 C1 Rb1 O8 . 2_665 29.10(11)
O1 C1 Rb1 O8 . 2_665 -112.33(14)
C2 C1 Rb1 O8 . 2_665 162.5(2)
O2 C1 Rb1 O10 . 1_554 15.23(14)
O1 C1 Rb1 O10 . 1_554 -126.20(13)
C2 C1 Rb1 O10 . 1_554 148.59(17)
O2 C1 Rb1 O10 . 2_664 -48.30(12)
O1 C1 Rb1 O10 . 2_664 170.27(13)
C2 C1 Rb1 O10 . 2_664 85.06(18)
O2 C1 Rb1 O3 . 4_646 79.01(12)
O1 C1 Rb1 O3 . 4_646 -62.42(13)
C2 C1 Rb1 O3 . 4_646 -147.63(19)
O2 C1 Rb1 O3 . 3_466 -127.82(11)
O1 C1 Rb1 O3 . 3_466 90.75(13)
C2 C1 Rb1 O3 . 3_466 5.54(18)
C2 O5 Rb2 O7 . 4_656 110.23(13)
Na1 O5 Rb2 O7 4_656 4_656 -23.56(5)
C2 O5 Rb2 O7 . 3_466 31.85(13)
Na1 O5 Rb2 O7 4_656 3_466 -101.95(5)
C2 O5 Rb2 O4 . 1_554 -87.94(13)
Na1 O5 Rb2 O4 4_656 1_554 138.26(6)
C2 O5 Rb2 O4 . 2_674 -147.30(12)
Na1 O5 Rb2 O4 4_656 2_674 78.91(8)
C2 O5 Rb2 O5 . 2_675 70.87(13)
Na1 O5 Rb2 O5 4_656 2_675 -62.92(4)
C2 O5 Rb2 O8 . 4 -11.44(15)
Na1 O5 Rb2 O8 4_656 4 -145.23(5)
C2 O5 Rb2 O8 . 3_565 178.19(14)
Na1 O5 Rb2 O8 4_656 3_565 44.40(5)
C2 O5 Rb2 Na1 . 4_656 133.79(15)
C2 O5 Rb2 Na1 . 3_466 31.40(14)
Na1 O5 Rb2 Na1 4_656 3_466 -102.40(5)
